data_2004012
loop_
_publ_author_name
'Bauer, A.'
'Schier, A.'
'Schmidbaur, H.'

_publ_section_title
;
 (Methyldiphenylphosphine)(trimethylsiloxy)gold(I)
;
_journal_issue 10
_journal_name_full 'Acta Crystallographica Section C'
_journal_page_first 2030
_journal_page_last 2032
_journal_paper_doi 10.1107/S0108270195003775
_journal_volume 51
_journal_year 1995
_chemical_compound_source 'see text'
_chemical_formula_sum 'C16 H22 Au O P Si'
_chemical_formula_weight 486.38
_space_group_IT_number 2
_symmetry_cell_setting triclinic
_symmetry_space_group_name_Hall '-P 1'
_symmetry_space_group_name_H-M 'P -1'
_atom_type_scat_source IntTabC
_cell_angle_alpha 110.790(10)
_cell_angle_beta 99.180(10)
_cell_angle_gamma 103.870(10)
_cell_formula_units_Z 2
_cell_length_a 6.1900(10)
_cell_length_b 12.2780(10)
_cell_length_c 14.1100(10)
_cell_measurement_reflns_used 15
_cell_measurement_temperature 296
_cell_measurement_theta_max 17
_cell_measurement_theta_min 13
_cell_volume 937.3(2)
_computing_cell_refinement 'Enraf-Nonius CAD-4 software'
_computing_data_collection 'Enraf-Nonius CAD-4 software (Enraf-Nonius, 1989)'
_computing_data_reduction 'SDP (Enraf-Nonius, 1988)'
_computing_molecular_graphics 'ORTEPII (Johnson, 1976)'
_computing_structure_refinement SHELXTL-Plus
_computing_structure_solution 'SHELXTL-Plus (Sheldrick, 1989)'
_diffrn_measurement_device 'Enraf-Nonius CAD-4'
_diffrn_measurement_method \q-\q
_diffrn_radiation_type MoK\a
_diffrn_radiation_wavelength .71073
_diffrn_reflns_av_R_equivalents .042
_diffrn_reflns_limit_h_max 7
_diffrn_reflns_limit_h_min -07
_diffrn_reflns_limit_k_max 15
_diffrn_reflns_limit_k_min -015
_diffrn_reflns_limit_l_max 17
_diffrn_reflns_limit_l_min 0
_diffrn_reflns_number 4056
_diffrn_reflns_theta_max 27
_diffrn_standards_decay_% -025.9
_diffrn_standards_interval_count 100
_diffrn_standards_number 3
_exptl_absorpt_coefficient_mu 7.97
_exptl_absorpt_correction_T_max .999
_exptl_absorpt_correction_T_min .477
_exptl_absorpt_correction_type 'empirical, \y scan'
_exptl_crystal_colour colorless
_exptl_crystal_density_diffrn 1.723
_exptl_crystal_description needle
_exptl_crystal_size_max .50
_exptl_crystal_size_mid .22
_exptl_crystal_size_min .10
_refine_diff_density_max 1.08
_refine_diff_density_min -01.12
_refine_ls_extinction_method none
_refine_ls_goodness_of_fit_obs 1.24
_refine_ls_number_parameters 181
_refine_ls_number_reflns 3202
_refine_ls_R_factor_obs .0277
_refine_ls_shift/esd_max .001
_refine_ls_structure_factor_coef F
_refine_ls_weighting_details w=1/\s^2^(F)
_refine_ls_weighting_scheme calc
_refine_ls_wR_factor_obs .0303
_reflns_number_observed 3202
_reflns_number_total 3741
_reflns_observed_criterion F>4\s(F)
_cod_data_source_file jz1043.cif
_cod_data_source_block jz1043a
_cod_depositor_comments
;
The following automatic conversions were performed:

'_refine_ls_weighting_scheme' value ' w=1/\s^2^(F)' was changed to
'calc'. New tag '_refine_ls_weighting_details' was created. The value
of the new tag was set to 'w=1/\s^2^(F)'.

Automatic conversion script
Id: cif_fix_values 3143 2015-03-26 13:38:13Z robertas 
;
_cod_original_cell_volume 937.3
_cod_database_code 2004012

loop_
_symmetry_equiv_pos_as_xyz
x,y,z
-x,-y,-z

loop_
_atom_site_aniso_label
_atom_site_aniso_U_11
_atom_site_aniso_U_22
_atom_site_aniso_U_33
_atom_site_aniso_U_12
_atom_site_aniso_U_13
_atom_site_aniso_U_23
Au .0461 .0404 .0717 .00751 .0091 .0241
P .0405 .0426 .0569 .0110 .0073 .0216
O .061 .060 .071 -.010 .001 .032
Si .0541 .0469 .060 .0116 .0136 .0243
C1 .100 .099 .124 .054 .043 .059
C2 .072 .081 .102 -.009 .012 .051
C3 .17 .085 .102 .050 .061 .034
C4 .055 .071 .060 .017 .015 .028
C11 .068 .063 .057 .032 .017 .031
C12 .063 .18 .073 .030 .001 .052
C13 .092 .29 .087 .09 -.007 .06
C14 .20 .17 .065 .13 .006 .035
C15 .23 .090 .057 .079 .051 .031
C16 .120 .069 .063 .037 .031 .022
C21 .045 .039 .057 .011 .008 .019
C22 .058 .051 .053 .015 .003 .020
C23 .066 .056 .080 .021 .008 .033
C24 .107 .049 .086 .033 -.002 .019
C25 .21 .058 .082 .054 -.048 -.010
C26 .141 .056 .081 .036 -.037 .011

loop_
_atom_site_label
_atom_site_fract_x
_atom_site_fract_y
_atom_site_fract_z
_atom_site_U_iso_or_equiv
Au .09328(4) .00800(2) .14749(2) .0480(10)
P .4171(2) .16340(10) .20860(10) .0420(10)
O -0.2037(8) -0.1293(4) .0892(4) .020(10)
Si -0.3086(3) -0.2212(2) .14060(10) .0480(10)
C1 -0.124(2) -0.3112(8) .1606(8) .086(7)
C2 -0.5880(10) -0.3312(7) .0475(7) .079(5)
C3 -0.356(2) -0.1401(9) .2687(7) .102(8)
C4 .5960(10) .1526(6) .1189(5) .055(4)
C11 .5980(10) .1840(6) .3313(5) .051(4)
C12 .8340(10) .2380(10) .3590(7) .095(5)
C13 .967(2) .2540(10) .4541(9) .142(8)
C14 .869(3) .2160(10) .5199(9) .123(8)
C15 .640(3) .1599(9) .4950(7) .103(8)
C16 .503(2) .1444(7) .3999(6) .073(6)
C21 .3623(9) .3098(5) .2354(5) .043(3)
C22 .2220(10) .3213(6) .1562(5) .050(4)
C23 .1670(10) .4295(6) .1738(6) .059(4)
C24 .2520(10) .5234(6) .2692(6) .075(5)
C25 .390(2) .5139(8) .3481(7) .121(8)
C26 .446(2) .4065(7) .3325(7) .093(7)
H1A -0.194(2) -0.3642(8) .1912(8) .10000000
H1B .025(2) -0.2568(8) .2068(8) .10000000
H1C -0.105(2) -0.3600(8) .0940(8) .10000000
H2A -0.6550(10) -0.3872(7) .0760(7) .10000000
H2B -0.5620(10) -0.3764(7) -.0185(7) .10000000
H2C -0.6910(10) -0.2869(7) .0366(7) .10000000
H3A -0.418(2) -0.1987(9) .2959(7) .10000000
H3B -0.462(2) -.0968(9) .2603(7) .10000000
H3C -0.211(2) -.0827(9) .3169(7) .10000000
H4A .5070(10) .1414(6) .0519(5) .10000000
H4B .6500(10) .0838(6) .1105(5) .10000000
H4C .7250(10) .2268(6) .1465(5) .10000000
H12 .9050(10) .2660(10) .3124(7) .10000000
H13 1.131(2) .2920(10) .4728(9) .10000000
H14 .965(3) .2300(10) .5864(9) .10000000
H15 .573(3) .1310(9) .5420(7) .10000000
H16 .339(2) .1052(7) .3816(6) .10000000
H22 .1600(10) .2542(6) .0879(5) .10000000
H23 .0690(10) .4365(6) .1179(6) .10000000
H24 .2150(10) .5980(6) .2812(6) .10000000
H25 .449(2) .5817(8) .4161(7) .10000000
H26 .544(2) .4005(7) .3893(7) .10000000

loop_
_geom_angle_atom_site_label_1
_geom_angle_atom_site_label_2
_geom_angle_atom_site_label_3
_geom_angle
_geom_angle_publ_flag
O Au P 177.9(2) yes
Au O Si 128.0(3) yes
C4 P Au 113.5(2) no
C11 P Au 114.3(2) no
C11 P C4 106.1(3) no
C21 P Au 111.7(2) no
C21 P C4 105.7(4) no
C21 P C11 104.9(3) no
C1 Si O 112.8(4) no
C2 Si O 107.6(4) no
C2 Si C1 107.3(4) no
C3 Si O 112.7(4) no
C3 Si C1 107.0(5) no
C3 Si C2 109.4(4) no
C12 C11 P 121.5(7) no
C16 C11 P 120.4(5) no
C16 C11 C12 118.1(8) no
C13 C12 C11 120.0(10) no
C14 C13 C12 121.0(10) no
C15 C14 C13 121.0(10) no
C16 C15 C14 119.0(10) no
C15 C16 C11 121.1(9) no
C22 C21 P 118.6(4) no
C26 C21 P 122.9(6) no
C26 C21 C22 118.5(7) no
C23 C22 C21 120.8(5) no
C24 C23 C22 119.8(8) no
C25 C24 C23 120.4(8) no
C26 C25 C24 120.9(7) no
C25 C26 C21 119.6(9) no
H1A C1 Si 109.5 no
H1B C1 Si 109.5 no
H1B C1 H1A 109.5 no
H1C C1 Si 109.4 no
H1C C1 H1A 109.5 no
H1C C1 H1B 109.5 no
H2A C2 Si 109.5 no
H2B C2 Si 109.4 no
H2B C2 H2A 109.5 no
H2C C2 Si 109.5 no
H2C C2 H2A 109.5 no
H2C C2 H2B 109.5 no
H3A C3 Si 109.5 no
H3B C3 Si 109.5 no
H3B C3 H3A 109.5 no
H3C C3 Si 109.5 no
H3C C3 H3A 109.5 no
H3C C3 H3B 109.5 no
H4A C4 P 109.5 no
H4B C4 P 109.5 no
H4B C4 H4A 109.5 no
H4C C4 P 109.5 no
H4C C4 H4A 109.5 no
H4C C4 H4B 109.5 no
H12 C12 C11 119.9 no
C13 C12 H12 120.1 no
H13 C13 C12 119.4 no
C14 C13 H13 119.9 no
H14 C14 C13 119.1 no
C15 C14 H14 119.5 no
H15 C15 C14 120.6 no
C16 C15 H15 120.7 no
H16 C16 C11 119.5 no
H16 C16 C15 119.4 no
H22 C22 C21 119.6 no
C23 C22 H22 119.6 no
H23 C23 C22 120.1 no
C24 C23 H23 120.1 no
H24 C24 C23 119.8 no
C25 C24 H24 119.8 no
H25 C25 C24 119.6 no
C26 C25 H25 119.5 no
H26 C26 C21 120.1 no
H26 C26 C25 120.2 no

loop_
_geom_bond_atom_site_label_1
_geom_bond_atom_site_label_2
_geom_bond_distance
_geom_bond_publ_flag
Au P 2.2020(10) yes
Au O 1.986(4) yes
Si O 1.613(6) yes
P C4 1.799(8) no
P C11 1.802(7) no
P C21 1.827(7) no
Si C1 1.830(10) no
Si C2 1.853(6) no
Si C3 1.840(10) no
C11 C12 1.370(10) no
C11 C16 1.380(10) no
C12 C13 1.38(2) no
C13 C14 1.34(2) no
C14 C15 1.34(2) no
C15 C16 1.390(10) no
C21 C22 1.370(10) no
C21 C26 1.371(8) no
C22 C23 1.400(10) no
C23 C24 1.342(9) no
C24 C25 1.350(10) no
C25 C26 1.400(10) no
C1 H1A 0.960 no
C1 H1B 0.960 no
C1 H1C 0.960 no
C2 H2A 0.960 no
C2 H2B 0.960 no
C2 H2C 0.960 no
C3 H3A 0.960 no
C3 H3B 0.960 no
C3 H3C 0.960 no
C4 H4A 0.960 no
C4 H4B 0.960 no
C4 H4C 0.960 no
C12 H12 0.960 no
C13 H13 0.960 no
C14 H14 0.960 no
C15 H15 0.960 no
C16 H16 0.960 no
C22 H22 0.960 no
C23 H23 0.960 no
C24 H24 0.960 no
C25 H25 0.960 no
C26 H26 0.960 no
